data_1513717
loop_
_publ_author_name
'Whitehead, George F. S.'
'Ferrando-Soria, Jes\`us'
'Christie, Lorna G.'
'Chilton, Nicholas F.'
'Timco, Grigore A.'
'Moro, Fabrizio'
'Winpenny, Richard E. P.'

_publ_section_title
;
 The acid test: the chemistry of carboxylic acid functionalised {Cr7Ni}
 rings
;
_journal_issue 1
_journal_name_full 'Chemical Science'
_journal_page_first 235
_journal_paper_doi 10.1039/c3sc52095a
_journal_volume 5
_journal_year 2014
_chemical_formula_sum 'C92 H162 Cr7 F8 N Ni O35'
_chemical_formula_weight 2416.92
_chemical_name_systematic
;
 ?
;
_space_group_IT_number 15
_symmetry_cell_setting monoclinic
_symmetry_space_group_name_Hall '-C 2yc'
_symmetry_space_group_name_H-M 'C 1 2/c 1'
_atom_sites_solution_hydrogens geom
_atom_sites_solution_primary direct
_atom_sites_solution_secondary difmap
_audit_conform_dict_location ftp://ftp.iucr.org/pub/cif_core.dic
_audit_conform_dict_name cif_core.dic
_audit_conform_dict_version 2.4
_audit_creation_date 2013-07-21T15:54:13-00:00
_audit_creation_method 'WinGX routine CIF_UPDATE'
_cell_angle_alpha 90
_cell_angle_beta 115.557(3)
_cell_angle_gamma 90
_cell_formula_units_Z 8
_cell_length_a 55.3514(13)
_cell_length_b 16.6288(4)
_cell_length_c 32.7345(6)
_cell_measurement_reflns_used 12532
_cell_measurement_temperature 100(2)
_cell_measurement_theta_max 55.93
_cell_measurement_theta_min 2.542
_cell_volume 27181.7(12)
_computing_cell_refinement
;
        CrysAlisPro, Agilent Technologies,
        Version 1.171.36.24 (release 03-12-2012 CrysAlis171 .NET)
        (compiled Dec  3 2012,18:21:49)
;
_computing_data_collection
;
        CrysAlisPro, Agilent Technologies,
        Version 1.171.36.24 (release 03-12-2012 CrysAlis171 .NET)
        (compiled Dec  3 2012,18:21:49)
;
_computing_data_reduction
;
        CrysAlisPro, Agilent Technologies,
        Version 1.171.36.24 (release 03-12-2012 CrysAlis171 .NET)
        (compiled Dec  3 2012,18:21:49)
;
_computing_structure_refinement 'SHELXL-97 (Sheldrick, 1997)'
_computing_structure_solution 'SHELXS-97 (Sheldrick, 1990)'
_diffrn_ambient_temperature 100(2)
_diffrn_measured_fraction_theta_full 0.94
_diffrn_measured_fraction_theta_max 0.94
_diffrn_measurement_device_type 'Bruker Prospector'
_diffrn_measurement_method 'phi and omega scans;1 degree slicing'
_diffrn_radiation_monochromator graphite
_diffrn_radiation_type CuK\a
_diffrn_radiation_wavelength 1.54178
_diffrn_reflns_av_R_equivalents 0.112
_diffrn_reflns_av_unetI/netI 0.0773
_diffrn_reflns_limit_h_max 65
_diffrn_reflns_limit_h_min -64
_diffrn_reflns_limit_k_max 19
_diffrn_reflns_limit_k_min -17
_diffrn_reflns_limit_l_max 36
_diffrn_reflns_limit_l_min -33
_diffrn_reflns_number 87691
_diffrn_reflns_theta_full 66.55
_diffrn_reflns_theta_max 66.55
_diffrn_reflns_theta_min 2.74
_diffrn_standards_decay_% 0
_diffrn_standards_interval_count 0
_diffrn_standards_interval_time 0
_diffrn_standards_number 0
_exptl_absorpt_coefficient_mu 5.210
_exptl_absorpt_correction_T_max 0.3576
_exptl_absorpt_correction_T_min 0.2469
_exptl_absorpt_correction_type multi-scan
_exptl_crystal_colour Green
_exptl_crystal_density_diffrn 1.181
_exptl_crystal_density_method 'not measured'
_exptl_crystal_description Block
_exptl_crystal_F_000 10152.0
_exptl_crystal_size_max 0.3
_exptl_crystal_size_mid 0.2
_exptl_crystal_size_min 0.2
_refine_diff_density_max 1.45
_refine_diff_density_min -0.954
_refine_diff_density_rms 0.193
_refine_ls_extinction_method none
_refine_ls_goodness_of_fit_ref 1.16
_refine_ls_hydrogen_treatment constr
_refine_ls_matrix_type full
_refine_ls_number_parameters 1277
_refine_ls_number_reflns 22568
_refine_ls_number_restraints 2508
_refine_ls_restrained_S_all 1.137
_refine_ls_R_factor_all 0.1721
_refine_ls_R_factor_gt 0.1468
_refine_ls_shift/su_max 0.054
_refine_ls_shift/su_mean 0.001
_refine_ls_structure_factor_coef Fsqd
_refine_ls_weighting_details 'calc w=1/[\s^2^(Fo^2^)+(0.1391P)^2^+548.7802P] where P=(Fo^2^+2Fc^2^)/3'
_refine_ls_weighting_scheme calc
_refine_ls_wR_factor_gt 0.3671
_refine_ls_wR_factor_ref 0.385
_reflns_number_gt 17233
_reflns_number_total 22568
_reflns_threshold_expression >2sigma(I)
_cod_data_source_file c3sc52095a.txt
_cod_data_source_block testnew
_cod_depositor_comments
;
The following automatic conversions were performed:

'_symmetry_cell_setting' value 'Monoclinic' changed to 'monoclinic'
according to
/usr/data/users/saulius/automatic-downloads/current/RSC/lib/dictionaries/cif_core.dic
dictionary named 'cif_core.dic' version 2.4.2 from 2011-04-26.

Automatic conversion script
Id: cif_fix_values 2281 2013-09-26 08:29:07Z andrius 
;
_cod_original_cell_volume 27181.7(10)
_cod_original_sg_symbol_H-M C2/c
_cod_original_formula_sum ' C92 H162 Cr7 F8 N Ni O35 '
_cod_database_code 1513717

loop_
_symmetry_equiv_pos_as_xyz
'x, y, z'
'-x, y, -z+1/2'
'x+1/2, y+1/2, z'
'-x+1/2, y+1/2, -z+1/2'
'-x, -y, -z'
'x, -y, z-1/2'
'-x+1/2, -y+1/2, -z'
'x+1/2, -y+1/2, z-1/2'

loop_
_atom_site_label
_atom_site_type_symbol
_atom_site_fract_x
_atom_site_fract_y
_atom_site_fract_z
_atom_site_U_iso_or_equiv
_atom_site_adp_type
_atom_site_occupancy
_atom_site_symmetry_multiplicity
_atom_site_calc_flag
_atom_site_refinement_flags
Cr1 Cr 0.18086(4) 0.48444(10) 0.81398(6) 0.0466(4) Uani 0.5 1 d PU
Ni1 Ni 0.18086(4) 0.48444(10) 0.81398(6) 0.0466(4) Uani 0.5 1 d PU
Cr2 Cr 0.17427(3) 0.61372(9) 0.73035(5) 0.0391(4) Uani 1 1 d U
Cr3 Cr 0.15777(4) 0.81064(9) 0.71378(6) 0.0520(5) Uani 1 1 d U
Cr4 Cr 0.12698(4) 0.93909(9) 0.75530(6) 0.0462(4) Uani 1 1 d U
Cr5 Cr 0.10887(4) 0.94357(9) 0.84192(6) 0.0457(4) Uani 1 1 d U
Cr6 Cr 0.10759(5) 0.80375(10) 0.91611(7) 0.0583(5) Uani 1 1 d U
Cr7 Cr 0.11982(4) 0.60356(9) 0.92561(6) 0.0478(4) Uani 1 1 d U
Cr8 Cr 0.15300(4) 0.47348(10) 0.88796(6) 0.0532(5) Uani 0.5 1 d PU
Ni8 Ni 0.15300(4) 0.47348(10) 0.88796(6) 0.0532(5) Uani 0.5 1 d PU
F1 F 0.16207(11) 0.5729(3) 0.77190(19) 0.0436(12) Uani 1 1 d U
F2 F 0.17075(11) 0.7196(3) 0.75202(18) 0.0422(12) Uani 1 1 d U
F3 F 0.13434(11) 0.8330(3) 0.74196(18) 0.0405(12) Uani 1 1 d U
F4 F 0.13105(11) 0.9060(3) 0.81446(19) 0.0437(12) Uani 1 1 d U
F5 F 0.10469(12) 0.8349(3) 0.85768(18) 0.0438(13) Uani 1 1 d U
F6 F 0.12753(13) 0.7120(3) 0.91412(19) 0.0510(14) Uani 1 1 d U
F7 F 0.12970(12) 0.5693(3) 0.88022(17) 0.0451(13) Uani 1 1 d U
F8 F 0.16983(12) 0.5353(3) 0.85670(19) 0.0454(12) Uani 1 1 d U
O1 O 0.19182(14) 0.4327(4) 0.7697(3) 0.0472(16) Uani 1 1 d U
O2 O 0.17669(16) 0.5080(4) 0.7075(2) 0.0529(18) Uani 1 1 d U
O3 O 0.21431(15) 0.5498(5) 0.8373(2) 0.0562(18) Uani 1 1 d U
O4 O 0.21170(14) 0.6107(4) 0.7746(2) 0.0483(16) Uani 1 1 d U
O5 O 0.13667(15) 0.6198(4) 0.6832(3) 0.0524(17) Uani 1 1 d U
O6 O 0.1294(2) 0.7481(5) 0.6674(3) 0.076(3) Uani 1 1 d U
O7 O 0.18639(16) 0.6585(4) 0.6867(2) 0.0524(17) Uani 1 1 d U
O8 O 0.1825(2) 0.7902(4) 0.6872(4) 0.085(3) Uani 1 1 d U
O9 O 0.1457(2) 0.9018(5) 0.6739(3) 0.085(3) Uani 1 1 d U
O10 O 0.1205(2) 0.9736(6) 0.6944(3) 0.085(3) Uani 1 1 d U
O11 O 0.18556(17) 0.8758(4) 0.7594(4) 0.070(2) Uani 1 1 d U
O12 O 0.16413(17) 0.9669(5) 0.7800(3) 0.071(2) Uani 1 1 d U
O13 O 0.08947(17) 0.9131(7) 0.7304(3) 0.075(2) Uani 1 1 d U
O14 O 0.07663(15) 0.9325(5) 0.7846(3) 0.0546(18) Uani 1 1 d U
O15 O 0.1195(3) 1.0483(5) 0.7657(4) 0.095(3) Uani 1 1 d U
O16 O 0.1133(2) 1.0549(4) 0.8273(3) 0.073(3) Uani 1 1 d U
O17 O 0.0865(2) 0.9852(5) 0.8691(3) 0.072(2) Uani 1 1 d U
O18 O 0.0866(3) 0.8966(5) 0.9187(4) 0.093(3) Uani 1 1 d U
O19 O 0.14018(19) 0.9594(5) 0.8988(3) 0.067(2) Uani 1 1 d U
O20 O 0.1411(2) 0.8650(5) 0.9465(3) 0.084(3) Uani 1 1 d U
O21 O 0.07359(17) 0.7462(5) 0.8866(3) 0.065(2) Uani 1 1 d U
O22 O 0.08247(17) 0.6195(5) 0.8790(3) 0.068(2) Uani 1 1 d U
O23 O 0.1108(3) 0.7723(5) 0.9759(3) 0.097(4) Uani 1 1 d U
O24 O 0.1095(2) 0.6399(4) 0.9729(3) 0.071(2) Uani 1 1 d U
O25 O 0.10981(19) 0.4970(4) 0.9355(3) 0.066(2) Uani 1 1 d U
O26 O 0.1341(2) 0.4115(4) 0.9174(3) 0.068(2) Uani 1 1 d U
O27 O 0.15633(19) 0.5931(5) 0.9730(2) 0.063(2) Uani 1 1 d U
O28 O 0.17966(17) 0.5181(5) 0.9469(3) 0.066(2) Uani 1 1 d U
O29 O 0.17689(19) 0.3801(5) 0.8973(3) 0.065(2) Uani 1 1 d U
O30 O 0.19996(17) 0.3998(5) 0.8570(3) 0.063(2) Uani 1 1 d U
O31 O 0.12509(16) 0.4390(4) 0.8282(3) 0.0534(17) Uani 1 1 d U
O32 O 0.14641(14) 0.4264(4) 0.7845(2) 0.0430(15) Uani 1 1 d U
O33 O 0.0063(2) 0.4034(10) 0.6964(6) 0.144(6) Uani 1 1 d U
H33 H -0.0065 0.4024 0.7029 0.216 Uiso 1 1 calc R
O34 O 0.0316(3) 0.4021(10) 0.7716(6) 0.135(5) Uani 1 1 d U
C1 C 0.18528(19) 0.4427(5) 0.7290(3) 0.041(2) Uani 1 1 d DU
C2 C 0.1880(2) 0.3710(6) 0.7031(4) 0.067(3) Uani 1 1 d DU
C3 C 0.1887(4) 0.3958(8) 0.6604(4) 0.106(6) Uani 1 1 d DU
H3A H 0.2038 0.4305 0.6669 0.159 Uiso 1 1 calc R
H3B H 0.1725 0.4241 0.6419 0.159 Uiso 1 1 calc R
H3C H 0.1903 0.3491 0.6445 0.159 Uiso 1 1 calc R
C4 C 0.1652(4) 0.3164(9) 0.6946(6) 0.157(9) Uani 1 1 d DU
H4A H 0.1652 0.3013 0.7229 0.236 Uiso 1 1 calc R
H4B H 0.1669 0.2692 0.6791 0.236 Uiso 1 1 calc R
H4C H 0.1487 0.3434 0.6762 0.236 Uiso 1 1 calc R
C5 C 0.2137(4) 0.3290(12) 0.7324(6) 0.197(12) Uani 1 1 d DU
H5A H 0.2132 0.3126 0.7602 0.296 Uiso 1 1 calc R
H5B H 0.2285 0.3649 0.739 0.296 Uiso 1 1 calc R
H5C H 0.2158 0.2825 0.7168 0.296 Uiso 1 1 calc R
C6 C 0.2241(2) 0.5884(7) 0.8146(4) 0.053(2) Uani 1 1 d U
C7 C 0.2541(2) 0.6061(8) 0.8394(4) 0.080(4) Uani 1 1 d DU
C8 C 0.2692(4) 0.5297(10) 0.8573(9) 0.166(10) Uani 1 1 d DU
H8A H 0.2665 0.4943 0.8325 0.249 Uiso 1 1 calc R
H8B H 0.2628 0.5043 0.8771 0.249 Uiso 1 1 calc R
H8C H 0.2879 0.5414 0.8737 0.249 Uiso 1 1 calc R
C9 C 0.2595(4) 0.6547(17) 0.8803(8) 0.222(14) Uani 1 1 d DU
H9A H 0.2526 0.6274 0.8988 0.334 Uiso 1 1 calc R
H9B H 0.251 0.7062 0.8714 0.334 Uiso 1 1 calc R
H9C H 0.2785 0.6619 0.8971 0.334 Uiso 1 1 calc R
C10 C 0.2638(4) 0.6430(18) 0.8084(8) 0.217(14) Uani 1 1 d DU
H10A H 0.2603 0.6076 0.7833 0.326 Uiso 1 1 calc R
H10B H 0.2828 0.6522 0.8243 0.326 Uiso 1 1 calc R
H10C H 0.2548 0.6933 0.7975 0.326 Uiso 1 1 calc R
C11 C 0.1235(2) 0.6757(7) 0.6605(4) 0.050(2) Uani 1 1 d U
C12 C 0.0968(3) 0.6547(8) 0.6194(4) 0.078(4) Uani 1 1 d DU
C13 C 0.0911(5) 0.7162(12) 0.5833(6) 0.168(11) Uani 1 1 d DU
H13A H 0.1052 0.7159 0.5737 0.252 Uiso 1 1 calc R
H13B H 0.09 0.7684 0.5949 0.252 Uiso 1 1 calc R
H13C H 0.0744 0.7039 0.558 0.252 Uiso 1 1 calc R
C14 C 0.0749(4) 0.6540(18) 0.6339(7) 0.183(11) Uani 1 1 d DU
H14A H 0.0787 0.6142 0.6571 0.274 Uiso 1 1 calc R
H14B H 0.0583 0.6414 0.6085 0.274 Uiso 1 1 calc R
H14C H 0.0736 0.7059 0.6456 0.274 Uiso 1 1 calc R
C15 C 0.0993(4) 0.5740(9) 0.6015(6) 0.139(8) Uani 1 1 d DU
H15A H 0.1135 0.5754 0.592 0.208 Uiso 1 1 calc R
H15B H 0.0828 0.5605 0.5762 0.208 Uiso 1 1 calc R
H15C H 0.1033 0.5344 0.6248 0.208 Uiso 1 1 calc R
C16 C 0.1892(2) 0.7262(6) 0.6743(4) 0.050(2) Uani 1 1 d U
C17 C 0.2017(3) 0.7336(7) 0.6417(5) 0.075(4) Uani 1 1 d DU
C18 C 0.2196(5) 0.6653(11) 0.6465(9) 0.168(10) Uani 1 1 d DU
H18A H 0.2095 0.6161 0.6401 0.252 Uiso 1 1 calc R
H18B H 0.2334 0.6637 0.6769 0.252 Uiso 1 1 calc R
H18C H 0.2274 0.6714 0.6257 0.252 Uiso 1 1 calc R
C19 C 0.2142(6) 0.8123(10) 0.6450(10) 0.214(13) Uani 1 1 d DU
H19A H 0.2015 0.8538 0.6426 0.321 Uiso 1 1 calc R
H19B H 0.2196 0.8181 0.621 0.321 Uiso 1 1 calc R
H19C H 0.2295 0.8168 0.6737 0.321 Uiso 1 1 calc R
C20 C 0.1789(4) 0.730(2) 0.5952(6) 0.234(14) Uani 1 1 d DU
H20A H 0.1672 0.7753 0.5911 0.351 Uiso 1 1 calc R
H20B H 0.169 0.6812 0.5919 0.351 Uiso 1 1 calc R
H20C H 0.1858 0.7319 0.5729 0.351 Uiso 1 1 calc R
C21 C 0.1310(2) 0.9593(7) 0.6691(4) 0.057(3) Uani 1 1 d U
C22 C 0.1259(3) 1.0162(9) 0.6308(5) 0.096(5) Uani 1 1 d DU
C23 C 0.1502(4) 1.0680(15) 0.6441(9) 0.229(15) Uani 1 1 d DU
H23A H 0.1656 1.0347 0.6506 0.343 Uiso 1 1 calc R
H23B H 0.1528 1.0986 0.6706 0.343 Uiso 1 1 calc R
H23C H 0.1478 1.104 0.6198 0.343 Uiso 1 1 calc R
C24 C 0.1027(5) 1.0680(16) 0.6212(9) 0.222(14) Uani 1 1 d DU
H24A H 0.1053 1.0975 0.648 0.332 Uiso 1 1 calc R
H24B H 0.0869 1.0356 0.6118 0.332 Uiso 1 1 calc R
H24C H 0.1008 1.1049 0.5974 0.332 Uiso 1 1 calc R
C25 C 0.1237(7) 0.9696(16) 0.5911(7) 0.258(16) Uani 1 1 d DU
H25A H 0.1396 0.9382 0.599 0.387 Uiso 1 1 calc R
H25B H 0.1215 1.0056 0.5669 0.387 Uiso 1 1 calc R
H25C H 0.1084 0.9344 0.5816 0.387 Uiso 1 1 calc R
C26 C 0.1853(2) 0.9364(6) 0.7800(4) 0.056(3) Uani 1 1 d U
C27 C 0.2106(3) 0.9854(9) 0.8062(5) 0.099(5) Uani 1 1 d DU
C28 C 0.2343(4) 0.9363(16) 0.8136(11) 0.257(16) Uani 1 1 d DU
H28A H 0.2349 0.8903 0.8317 0.386 Uiso 1 1 calc R
H28B H 0.2502 0.968 0.8289 0.386 Uiso 1 1 calc R
H28C H 0.2333 0.9188 0.7849 0.386 Uiso 1 1 calc R
C29 C 0.2128(5) 1.0127(13) 0.8511(6) 0.151(8) Uani 1 1 d DU
H29A H 0.1976 1.0458 0.8467 0.227 Uiso 1 1 calc R
H29B H 0.229 1.0432 0.8664 0.227 Uiso 1 1 calc R
H29C H 0.2131 0.9668 0.8691 0.227 Uiso 1 1 calc R
C30 C 0.2093(5) 1.0576(14) 0.7788(8) 0.245(17) Uani 1 1 d DU
H30A H 0.1938 1.0889 0.7746 0.368 Uiso 1 1 calc R
H30B H 0.2081 1.0414 0.7498 0.368 Uiso 1 1 calc R
H30C H 0.2252 1.0894 0.7942 0.368 Uiso 1 1 calc R
C31 C 0.0720(2) 0.9237(5) 0.7448(4) 0.047(2) Uani 1 1 d U
C32 C 0.0431(2) 0.9267(7) 0.7083(4) 0.068(3) Uani 1 1 d DU
C33 C 0.0239(3) 0.9165(16) 0.7281(6) 0.154(10) Uani 1 1 d DU
H33A H 0.0266 0.865 0.7427 0.23 Uiso 1 1 calc R
H33B H 0.006 0.9197 0.7045 0.23 Uiso 1 1 calc R
H33C H 0.0266 0.9582 0.7499 0.23 Uiso 1 1 calc R
C34 C 0.0377(4) 0.8628(12) 0.6736(6) 0.146(9) Uani 1 1 d DU
H34A H 0.0499 0.8685 0.66 0.219 Uiso 1 1 calc R
H34B H 0.0197 0.8677 0.6507 0.219 Uiso 1 1 calc R
H34C H 0.0401 0.8109 0.6877 0.219 Uiso 1 1 calc R
C35 C 0.0393(4) 1.0056(10) 0.6852(8) 0.167(11) Uani 1 1 d DU
H35A H 0.0519 1.0112 0.6726 0.25 Uiso 1 1 calc R
H35B H 0.042 1.0479 0.7067 0.25 Uiso 1 1 calc R
H35C H 0.0214 1.0088 0.6615 0.25 Uiso 1 1 calc R
C36 C 0.1171(3) 1.0862(6) 0.7967(5) 0.065(3) Uani 1 1 d U
C37 C 0.1162(3) 1.1763(7) 0.7921(6) 0.094(5) Uani 1 1 d DU
C38 C 0.0904(4) 1.1959(11) 0.7534(10) 0.253(16) Uani 1 1 d DU
H38A H 0.0899 1.1722 0.7263 0.379 Uiso 1 1 calc R
H38B H 0.0886 1.2532 0.7498 0.379 Uiso 1 1 calc R
H38C H 0.0759 1.175 0.759 0.379 Uiso 1 1 calc R
C39 C 0.1385(4) 1.2050(8) 0.7832(9) 0.163(10) Uani 1 1 d DU
H39A H 0.1375 1.1809 0.7558 0.244 Uiso 1 1 calc R
H39B H 0.1552 1.1905 0.808 0.244 Uiso 1 1 calc R
H39C H 0.1375 1.2625 0.7799 0.244 Uiso 1 1 calc R
C40 C 0.1168(7) 1.2134(11) 0.8329(8) 0.221(13) Uani 1 1 d DU
H40A H 0.1018 1.195 0.8377 0.331 Uiso 1 1 calc R
H40B H 0.116 1.2708 0.8295 0.331 Uiso 1 1 calc R
H40C H 0.1331 1.1988 0.8585 0.331 Uiso 1 1 calc R
C41 C 0.0798(3) 0.9607(6) 0.8986(4) 0.058(3) Uani 1 1 d U
C42 C 0.0625(3) 1.0147(7) 0.9118(4) 0.078(4) Uani 1 1 d DU
C43 C 0.0789(4) 1.0517(18) 0.9559(8) 0.266(17) Uani 1 1 d DU
H43A H 0.0935 1.0807 0.9542 0.399 Uiso 1 1 calc R
H43B H 0.0859 1.0105 0.9786 0.399 Uiso 1 1 calc R
H43C H 0.0681 1.088 0.9638 0.399 Uiso 1 1 calc R
C44 C 0.0403(4) 0.9692(12) 0.9147(10) 0.187(11) Uani 1 1 d DU
H44A H 0.029 0.9473 0.8855 0.28 Uiso 1 1 calc R
H44B H 0.03 1.0045 0.9242 0.28 Uiso 1 1 calc R
H44C H 0.0476 0.9263 0.9362 0.28 Uiso 1 1 calc R
C45 C 0.0506(6) 1.0799(14) 0.8778(9) 0.250(15) Uani 1 1 d DU
H45A H 0.0399 1.0567 0.8487 0.376 Uiso 1 1 calc R
H45B H 0.0647 1.1114 0.8762 0.376 Uiso 1 1 calc R
H45C H 0.0396 1.1137 0.8866 0.376 Uiso 1 1 calc R
C46 C 0.1500(3) 0.9288(7) 0.9370(4) 0.062(3) Uani 1 1 d U
C47 C 0.1739(3) 0.9684(9) 0.9735(5) 0.106(5) Uani 1 1 d DU
C48 C 0.1892(5) 1.0153(18) 0.9539(8) 0.217(14) Uani 1 1 d DU
H48A H 0.196 0.9796 0.9384 0.325 Uiso 1 1 calc R
H48B H 0.2038 1.0424 0.9777 0.325 Uiso 1 1 calc R
H48C H 0.1776 1.0541 0.933 0.325 Uiso 1 1 calc R
C49 C 0.1928(5) 0.9077(13) 1.0034(8) 0.267(18) Uani 1 1 d DU
H49A H 0.2002 0.8774 0.9865 0.4 Uiso 1 1 calc R
H49B H 0.1835 0.872 1.0148 0.4 Uiso 1 1 calc R
H49C H 0.207 0.9341 1.0283 0.4 Uiso 1 1 calc R
C50 C 0.1629(5) 1.0184(18) 0.9981(9) 0.260(17) Uani 1 1 d DU
H50A H 0.1506 1.0566 0.9777 0.39 Uiso 1 1 calc R
H50B H 0.1772 1.0464 1.0221 0.39 Uiso 1 1 calc R
H50C H 0.1536 0.9849 1.0107 0.39 Uiso 1 1 calc R
C51 C 0.0675(3) 0.6763(7) 0.8733(4) 0.061(3) Uani 1 1 d U
C52 C 0.0370(3) 0.6608(9) 0.8479(5) 0.094(4) Uani 1 1 d DU
C53 C 0.0309(4) 0.5901(12) 0.8181(9) 0.184(12) Uani 1 1 d DU
H53A H 0.0371 0.5993 0.7953 0.276 Uiso 1 1 calc R
H53B H 0.0119 0.5812 0.8039 0.276 Uiso 1 1 calc R
H53C H 0.0397 0.5437 0.8357 0.276 Uiso 1 1 calc R
C54 C 0.0240(5) 0.7311(13) 0.8183(9) 0.200(12) Uani 1 1 d DU
H54A H 0.0309 0.7366 0.796 0.299 Uiso 1 1 calc R
H54B H 0.0279 0.7791 0.8363 0.299 Uiso 1 1 calc R
H54C H 0.005 0.723 0.8034 0.299 Uiso 1 1 calc R
C55 C 0.0262(5) 0.654(2) 0.8819(8) 0.262(16) Uani 1 1 d DU
H55A H 0.0308 0.702 0.9004 0.394 Uiso 1 1 calc R
H55B H 0.0338 0.6082 0.9006 0.394 Uiso 1 1 calc R
H55C H 0.0071 0.6491 0.8668 0.394 Uiso 1 1 calc R
C56 C 0.1078(4) 0.7038(6) 0.9899(5) 0.084(4) Uani 1 1 d U
C57 C 0.1042(4) 0.7044(7) 1.0326(5) 0.120(6) Uani 1 1 d DU
C58 C 0.0796(5) 0.7482(15) 1.0253(7) 0.190(11) Uani 1 1 d DU
H58A H 0.0775 0.7487 1.0529 0.286 Uiso 1 1 calc R
H58B H 0.0645 0.7219 1.002 0.286 Uiso 1 1 calc R
H58C H 0.0808 0.8024 1.0163 0.286 Uiso 1 1 calc R
C59 C 0.1276(5) 0.7475(13) 1.0682(6) 0.187(10) Uani 1 1 d DU
H59A H 0.1438 0.7192 1.0737 0.28 Uiso 1 1 calc R
H59B H 0.1253 0.75 1.0957 0.28 Uiso 1 1 calc R
H59C H 0.1285 0.8011 1.058 0.28 Uiso 1 1 calc R
C60 C 0.1039(6) 0.6212(8) 1.0484(7) 0.175(11) Uani 1 1 d DU
H60A H 0.1203 0.5945 1.0529 0.263 Uiso 1 1 calc R
H60B H 0.089 0.5926 1.026 0.263 Uiso 1 1 calc R
H60C H 0.1022 0.6225 1.0764 0.263 Uiso 1 1 calc R
C61 C 0.1176(3) 0.4276(6) 0.9316(4) 0.053(3) Uani 1 1 d U
C62 C 0.1027(3) 0.3588(7) 0.9417(5) 0.091(4) Uani 1 1 d DU
C63 C 0.1223(4) 0.2942(11) 0.9640(9) 0.186(11) Uani 1 1 d DU
H63A H 0.131 0.2795 0.9454 0.279 Uiso 1 1 calc R
H63B H 0.1132 0.2483 0.9685 0.279 Uiso 1 1 calc R
H63C H 0.1354 0.3129 0.9928 0.279 Uiso 1 1 calc R
C64 C 0.0828(4) 0.3302(13) 0.8966(6) 0.145(8) Uani 1 1 d DU
H64A H 0.092 0.313 0.8791 0.218 Uiso 1 1 calc R
H64B H 0.0708 0.3731 0.8812 0.218 Uiso 1 1 calc R
H64C H 0.0729 0.2859 0.9006 0.218 Uiso 1 1 calc R
C65 C 0.0884(5) 0.3847(10) 0.9685(8) 0.162(10) Uani 1 1 d DU
H65A H 0.0758 0.4261 0.9525 0.243 Uiso 1 1 calc R
H65B H 0.1011 0.4051 0.9972 0.243 Uiso 1 1 calc R
H65C H 0.0791 0.3396 0.9733 0.243 Uiso 1 1 calc R
C66 C 0.1776(3) 0.5615(7) 0.9759(4) 0.059(3) Uani 1 1 d U
C67 C 0.2016(3) 0.5742(9) 1.0209(4) 0.090(4) Uani 1 1 d DU
C68 C 0.1988(5) 0.5119(15) 1.0513(7) 0.206(14) Uani 1 1 d DU
H68A H 0.1824 0.5204 1.054 0.309 Uiso 1 1 calc R
H68B H 0.2137 0.5156 1.0806 0.309 Uiso 1 1 calc R
H68C H 0.1986 0.4595 1.0388 0.309 Uiso 1 1 calc R
C69 C 0.2010(5) 0.6529(12) 1.0417(8) 0.191(12) Uani 1 1 d DU
H69A H 0.1847 0.6575 1.0453 0.287 Uiso 1 1 calc R
H69B H 0.2018 0.6955 1.0225 0.287 Uiso 1 1 calc R
H69C H 0.2161 0.6568 1.0708 0.287 Uiso 1 1 calc R
C70 C 0.2262(3) 0.5663(18) 1.0146(7) 0.178(11) Uani 1 1 d DU
H70A H 0.2264 0.515 1.0012 0.267 Uiso 1 1 calc R
H70B H 0.2415 0.5703 1.0435 0.267 Uiso 1 1 calc R
H70C H 0.2269 0.6084 0.9951 0.267 Uiso 1 1 calc R
C71 C 0.1963(3) 0.3674(6) 0.8885(4) 0.056(3) Uani 1 1 d U
C72 C 0.2167(3) 0.3026(7) 0.9149(4) 0.078(4) Uani 1 1 d DU
C73 C 0.2082(4) 0.2642(13) 0.9475(7) 0.158(9) Uani 1 1 d DU
H73A H 0.191 0.2394 0.9312 0.237 Uiso 1 1 calc R
H73B H 0.2071 0.3042 0.9677 0.237 Uiso 1 1 calc R
H73C H 0.2211 0.224 0.9646 0.237 Uiso 1 1 calc R
C74 C 0.2433(3) 0.3423(13) 0.9385(8) 0.181(12) Uani 1 1 d DU
H74A H 0.2483 0.3659 0.9165 0.272 Uiso 1 1 calc R
H74B H 0.2564 0.3032 0.956 0.272 Uiso 1 1 calc R
H74C H 0.2422 0.3835 0.9582 0.272 Uiso 1 1 calc R
C75 C 0.2196(4) 0.2407(9) 0.8843(6) 0.134(7) Uani 1 1 d DU
H75A H 0.2029 0.213 0.8686 0.201 Uiso 1 1 calc R
H75B H 0.2332 0.2029 0.9018 0.201 Uiso 1 1 calc R
H75C H 0.2245 0.2664 0.8627 0.201 Uiso 1 1 calc R
C76 C 0.1260(2) 0.4299(5) 0.7911(4) 0.044(2) Uani 1 1 d U
C77 C 0.0998(2) 0.4196(6) 0.7510(4) 0.049(2) Uani 1 1 d U
C78 C 0.0977(3) 0.4178(9) 0.7074(4) 0.072(3) Uani 1 1 d U
H78 H 0.1131 0.4196 0.7027 0.086 Uiso 1 1 calc R
C79 C 0.0730(3) 0.4135(12) 0.6709(6) 0.095(5) Uani 1 1 d U
H79 H 0.0715 0.4127 0.6415 0.114 Uiso 1 1 calc R
C80 C 0.0497(3) 0.4101(10) 0.6792(7) 0.095(4) Uani 1 1 d U
H80 H 0.0327 0.4076 0.6551 0.114 Uiso 1 1 calc R
N1 N 0.1467(3) 0.6860(8) 0.8246(5) 0.106(5) Uani 1 1 d U
H1A H 0.1486 0.64 0.8401 0.128 Uiso 1 1 calc R
H1B H 0.1533 0.6762 0.8043 0.128 Uiso 1 1 calc R
C81 C 0.0524(3) 0.4106(9) 0.7221(6) 0.082(4) Uani 1 1 d U
C82 C 0.0763(2) 0.4174(6) 0.7568(5) 0.063(3) Uani 1 1 d U
H82 H 0.0774 0.4208 0.7859 0.075 Uiso 1 1 calc R
C83 C 0.0279(3) 0.4085(11) 0.7324(8) 0.097(5) Uani 1 1 d U
C90 C 0.1637(3) 0.7395(7) 0.8544(6) 0.081(4) Uani 1 1 d U
H90A H 0.1564 0.7519 0.8757 0.097 Uiso 1 1 calc R
H90B H 0.1625 0.7884 0.8375 0.097 Uiso 1 1 calc R
C91 C 0.1924(5) 0.7237(12) 0.8814(9) 0.149(9) Uani 1 1 d U
H91A H 0.1935 0.6739 0.8975 0.179 Uiso 1 1 calc R
H91B H 0.1997 0.7124 0.8599 0.179 Uiso 1 1 calc R
C92 C 0.2101(4) 0.7762(10) 0.9128(8) 0.123(7) Uani 1 1 d U
H92A H 0.2278 0.754 0.9248 0.184 Uiso 1 1 calc R
H92B H 0.2049 0.7844 0.9369 0.184 Uiso 1 1 calc R
H92C H 0.2099 0.8267 0.8984 0.184 Uiso 1 1 calc R
C93 C 0.1179(3) 0.6975(6) 0.7981(5) 0.073(3) Uani 1 1 d U
H93A H 0.1105 0.7092 0.8195 0.088 Uiso 1 1 calc R
H93B H 0.1156 0.7456 0.78 0.088 Uiso 1 1 calc R
C94 C 0.1022(4) 0.6385(11) 0.7696(6) 0.120(7) Uani 1 1 d U
H94A H 0.1058 0.5889 0.7868 0.144 Uiso 1 1 calc R
H94B H 0.1083 0.6307 0.7461 0.144 Uiso 1 1 calc R
C95 C 0.0723(4) 0.6497(11) 0.7465(7) 0.108(5) Uani 1 1 d U
H95A H 0.0641 0.6037 0.7279 0.162 Uiso 1 1 calc R
H95B H 0.0681 0.6971 0.728 0.162 Uiso 1 1 calc R
H95C H 0.0656 0.6555 0.769 0.162 Uiso 1 1 calc R
O101 O 0.0263(8) 0.306(2) 0.5722(13) 0.39(2) Uiso 1 1 d DU
C102 C 0.0181(7) 0.260(2) 0.5923(9) 0.39(3) Uiso 1 1 d DU
C103 C 0.0328(9) 0.188(2) 0.6145(15) 0.31(2) Uiso 1 1 d DU
H10D H 0.0492 0.1852 0.6112 0.466 Uiso 1 1 calc R
H10E H 0.0221 0.1413 0.601 0.466 Uiso 1 1 calc R
H10F H 0.0368 0.1897 0.6461 0.466 Uiso 1 1 calc R
C101 C -0.0074(8) 0.277(4) 0.594(2) 0.44(4) Uiso 1 1 d DU
H10G H -0.0156 0.3233 0.5765 0.654 Uiso 1 1 calc R
H10H H -0.0042 0.2862 0.6252 0.654 Uiso 1 1 calc R
H10I H -0.0191 0.2313 0.5828 0.654 Uiso 1 1 calc R

loop_
_atom_site_aniso_label
_atom_site_aniso_U_11
_atom_site_aniso_U_22
_atom_site_aniso_U_33
_atom_site_aniso_U_23
_atom_site_aniso_U_13
_atom_site_aniso_U_12
Cr1 0.0626(11) 0.0277(8) 0.0524(10) 0.0033(7) 0.0275(8) 0.0003(7)
Ni1 0.0626(11) 0.0277(8) 0.0524(10) 0.0033(7) 0.0275(8) 0.0003(7)
Cr2 0.0524(9) 0.0222(7) 0.0468(9) 0.0022(6) 0.0253(7) 0.0043(6)
Cr3 0.0937(14) 0.0176(7) 0.0648(12) 0.0057(7) 0.0533(10) 0.0056(8)
Cr4 0.0615(10) 0.0188(7) 0.0751(12) 0.0116(7) 0.0453(9) 0.0085(7)
Cr5 0.0682(11) 0.0189(7) 0.0567(10) -0.0028(7) 0.0334(9) 0.0004(7)
Cr6 0.1100(16) 0.0201(8) 0.0595(12) -0.0018(7) 0.0503(11) 0.0027(9)
Cr7 0.0744(12) 0.0232(8) 0.0517(10) -0.0033(7) 0.0329(9) -0.0025(8)
Cr8 0.0832(13) 0.0310(9) 0.0539(11) 0.0070(7) 0.0375(9) 0.0064(8)
Ni8 0.0832(13) 0.0310(9) 0.0539(11) 0.0070(7) 0.0375(9) 0.0064(8)
F1 0.060(3) 0.022(2) 0.054(3) 0.002(2) 0.029(3) 0.003(2)
F2 0.054(3) 0.029(3) 0.050(3) -0.004(2) 0.028(3) -0.004(2)
F3 0.051(3) 0.023(2) 0.050(3) 0.004(2) 0.024(2) -0.004(2)
F4 0.053(3) 0.021(3) 0.056(3) 0.002(2) 0.022(3) 0.006(2)
F5 0.070(4) 0.020(2) 0.046(3) -0.008(2) 0.030(3) 0.001(2)
F6 0.080(4) 0.022(3) 0.051(3) -0.004(2) 0.028(3) -0.007(3)
F7 0.071(4) 0.025(3) 0.037(3) 0.001(2) 0.021(3) 0.003(2)
F8 0.065(3) 0.018(2) 0.055(3) -0.002(2) 0.028(3) -0.008(2)
O1 0.057(4) 0.029(3) 0.064(4) 0.007(3) 0.034(3) 0.010(3)
O2 0.079(5) 0.032(4) 0.053(4) -0.002(3) 0.034(4) 0.006(3)
O3 0.058(4) 0.052(4) 0.049(4) 0.009(3) 0.014(3) -0.005(3)
O4 0.051(4) 0.038(4) 0.058(4) 0.009(3) 0.025(3) 0.001(3)
O5 0.061(4) 0.034(4) 0.059(4) 0.008(3) 0.023(3) 0.002(3)
O6 0.115(7) 0.035(4) 0.048(4) -0.001(3) 0.007(4) 0.025(4)
O7 0.077(5) 0.031(4) 0.058(4) 0.002(3) 0.038(4) 0.014(3)
O8 0.159(9) 0.024(4) 0.131(8) 0.013(4) 0.116(7) 0.007(5)
O9 0.171(9) 0.032(4) 0.090(6) 0.023(4) 0.091(6) 0.030(5)
O10 0.125(8) 0.063(6) 0.103(6) 0.051(5) 0.082(6) 0.058(5)
O11 0.064(5) 0.028(4) 0.137(7) -0.009(4) 0.061(5) -0.007(3)
O12 0.069(5) 0.053(5) 0.117(7) -0.039(5) 0.065(5) -0.027(4)
O13 0.056(4) 0.115(8) 0.056(5) 0.016(5) 0.027(4) 0.025(5)
O14 0.059(4) 0.054(5) 0.060(4) 0.012(3) 0.034(3) 0.009(3)
O15 0.166(9) 0.029(4) 0.157(9) 0.026(5) 0.132(8) 0.028(5)
O16 0.136(8) 0.019(3) 0.089(6) -0.001(3) 0.071(6) 0.004(4)
O17 0.129(7) 0.036(4) 0.082(6) 0.015(4) 0.074(6) 0.030(5)
O18 0.178(10) 0.040(5) 0.115(8) 0.013(4) 0.114(8) 0.022(5)
O19 0.100(6) 0.048(5) 0.049(4) -0.015(3) 0.029(4) -0.034(4)
O20 0.144(8) 0.034(4) 0.044(4) -0.005(3) 0.012(5) -0.017(5)
O21 0.080(5) 0.034(4) 0.098(6) 0.015(4) 0.054(5) 0.010(4)
O22 0.070(5) 0.038(4) 0.091(6) -0.023(4) 0.031(4) -0.001(4)
O23 0.212(12) 0.041(5) 0.068(5) -0.004(4) 0.088(7) 0.006(6)
O24 0.137(8) 0.027(4) 0.079(5) -0.007(4) 0.075(5) -0.005(4)
O25 0.107(6) 0.026(4) 0.098(6) -0.001(4) 0.074(5) 0.002(4)
O26 0.123(7) 0.033(4) 0.077(5) 0.013(4) 0.071(5) 0.015(4)
O27 0.095(5) 0.047(5) 0.038(4) -0.005(3) 0.021(4) 0.007(4)
O28 0.076(5) 0.070(5) 0.048(4) 0.013(4) 0.024(4) 0.020(4)
O29 0.094(6) 0.041(4) 0.079(5) 0.024(4) 0.055(5) 0.019(4)
O30 0.072(5) 0.053(5) 0.074(5) 0.019(4) 0.041(4) 0.007(4)
O31 0.085(5) 0.025(3) 0.066(4) -0.007(3) 0.047(4) -0.008(3)
O32 0.057(4) 0.024(3) 0.056(4) -0.004(3) 0.032(3) 0.000(3)
O33 0.067(7) 0.145(13) 0.215(13) 0.067(11) 0.056(8) 0.021(8)
O34 0.082(8) 0.157(13) 0.194(12) -0.033(12) 0.086(9) -0.022(8)
C1 0.049(5) 0.025(4) 0.059(6) 0.005(4) 0.031(5) 0.001(4)
C2 0.105(9) 0.034(6) 0.076(8) -0.003(5) 0.054(7) 0.018(6)
C3 0.204(19) 0.052(8) 0.112(11) -0.016(8) 0.115(13) -0.006(10)
C4 0.30(2) 0.076(12) 0.177(19) -0.075(12) 0.180(18) -0.104(14)
C5 0.26(2) 0.16(2) 0.150(17) 0.010(15) 0.077(18) 0.165(18)
C6 0.052(5) 0.042(6) 0.060(6) 0.007(5) 0.020(5) -0.003(4)
C7 0.048(6) 0.091(10) 0.081(9) 0.012(7) 0.009(6) -0.015(6)
C8 0.080(11) 0.109(15) 0.28(3) 0.054(15) 0.047(16) 0.012(11)
C9 0.068(12) 0.30(3) 0.25(2) -0.19(2) 0.025(15) -0.042(16)
C10 0.075(12) 0.34(4) 0.20(2) 0.14(2) 0.030(14) -0.048(18)
C11 0.062(6) 0.043(6) 0.046(6) 0.003(4) 0.025(4) 0.018(5)
C12 0.086(8) 0.081(9) 0.046(7) -0.002(6) 0.007(6) 0.018(7)
C13 0.21(2) 0.136(16) 0.071(11) 0.035(11) -0.020(12) -0.024(17)
C14 0.075(11) 0.34(4) 0.118(16) -0.048(19) 0.031(11) -0.028(17)
C15 0.150(17) 0.091(12) 0.104(14) -0.033(10) -0.012(12) 0.007(12)
C16 0.073(7) 0.021(5) 0.075(7) -0.005(4) 0.048(6) 0.000(4)
C17 0.114(10) 0.054(7) 0.096(9) 0.005(7) 0.082(8) 0.006(7)
C18 0.25(2) 0.112(14) 0.27(3) 0.063(17) 0.23(2) 0.076(16)
C19 0.35(3) 0.092(12) 0.39(3) -0.044(18) 0.33(3) -0.059(17)
C20 0.20(2) 0.44(4) 0.089(12) 0.028(19) 0.095(12) 0.03(2)
C21 0.067(7) 0.045(6) 0.071(7) 0.024(5) 0.042(6) 0.010(5)
C22 0.108(11) 0.097(11) 0.089(9) 0.061(8) 0.048(9) 0.027(8)
C23 0.186(18) 0.19(2) 0.28(3) 0.169(19) 0.07(2) -0.045(17)
C24 0.19(2) 0.28(3) 0.25(3) 0.22(2) 0.15(2) 0.14(2)
C25 0.45(5) 0.23(3) 0.084(14) 0.061(13) 0.10(2) 0.08(2)
C26 0.056(6) 0.031(5) 0.085(8) 0.005(5) 0.034(5) -0.010(4)
C27 0.054(7) 0.093(11) 0.127(12) 0.005(8) 0.018(8) -0.030(7)
C28 0.046(9) 0.26(3) 0.41(4) -0.14(3) 0.044(18) -0.008(14)
C29 0.150(19) 0.116(17) 0.139(14) -0.036(12) 0.016(14) -0.054(14)
C30 0.20(2) 0.24(2) 0.182(19) 0.08(2) -0.029(18) -0.181(18)
C31 0.062(6) 0.018(4) 0.066(6) 0.010(4) 0.032(5) 0.005(4)
C32 0.047(6) 0.066(8) 0.086(8) 0.012(6) 0.022(5) 0.002(6)
C33 0.062(9) 0.30(3) 0.095(13) 0.025(15) 0.028(9) -0.013(15)
C34 0.077(11) 0.180(18) 0.128(15) -0.060(14) -0.005(10) 0.001(13)
C35 0.073(11) 0.124(14) 0.22(2) 0.107(15) -0.011(12) 0.009(11)
C36 0.092(8) 0.020(5) 0.119(10) 0.007(5) 0.079(8) 0.001(5)
C37 0.132(11) 0.020(5) 0.189(14) 0.013(7) 0.125(11) 0.014(6)
C38 0.186(18) 0.034(10) 0.41(3) 0.039(16) 0.00(2) 0.039(13)
C39 0.214(18) 0.018(6) 0.36(3) 0.006(12) 0.22(2) -0.011(10)
C40 0.45(4) 0.047(10) 0.31(2) -0.057(15) 0.30(3) -0.066(18)
C41 0.097(8) 0.021(5) 0.069(7) -0.005(4) 0.049(6) 0.005(5)
C42 0.117(10) 0.046(7) 0.100(9) -0.013(6) 0.075(8) 0.010(6)
C43 0.16(2) 0.33(3) 0.25(2) -0.24(2) 0.040(19) 0.04(2)
C44 0.157(18) 0.104(15) 0.38(4) -0.038(18) 0.19(2) 0.005(13)
C45 0.40(4) 0.17(2) 0.32(3) 0.13(2) 0.29(3) 0.22(2)
C46 0.091(8) 0.028(5) 0.061(6) -0.012(5) 0.026(6) -0.004(5)
C47 0.139(13) 0.075(10) 0.071(9) -0.024(7) 0.014(8) -0.024(8)
C48 0.18(2) 0.27(3) 0.17(2) -0.063(18) 0.038(16) -0.16(2)
C49 0.24(3) 0.15(2) 0.18(2) -0.017(15) -0.125(19) -0.006(16)
C50 0.15(2) 0.35(4) 0.26(3) -0.27(3) 0.071(18) -0.078(19)
C51 0.073(6) 0.044(6) 0.076(8) 0.002(5) 0.042(6) 0.007(5)
C52 0.065(7) 0.093(11) 0.123(12) 0.003(8) 0.042(8) 0.009(7)
C53 0.075(12) 0.134(17) 0.28(3) -0.086(18) 0.023(15) -0.022(12)
C54 0.14(2) 0.139(18) 0.23(3) 0.028(17) -0.007(18) 0.041(18)
C55 0.107(17) 0.53(5) 0.18(2) -0.01(2) 0.087(17) -0.08(3)
C56 0.185(13) 0.019(5) 0.073(7) 0.003(5) 0.078(8) 0.013(7)
C57 0.273(18) 0.044(7) 0.100(11) -0.001(7) 0.134(12) 0.024(10)
C58 0.33(2) 0.17(2) 0.17(2) 0.059(17) 0.211(19) 0.08(2)
C59 0.38(3) 0.109(16) 0.076(12) -0.028(11) 0.097(15) 0.004(17)
C60 0.40(4) 0.072(10) 0.145(17) 0.002(10) 0.21(2) -0.002(14)
C61 0.086(7) 0.019(4) 0.065(7) -0.007(4) 0.043(6) -0.002(5)
C62 0.154(13) 0.034(6) 0.121(11) -0.003(7) 0.094(9) -0.017(7)
C63 0.19(2) 0.102(15) 0.28(3) 0.130(18) 0.118(18) 0.016(13)
C64 0.171(19) 0.127(18) 0.151(15) -0.038(12) 0.082(12) -0.090(14)
C65 0.31(3) 0.081(12) 0.21(2) -0.023(12) 0.22(2) -0.061(14)
C66 0.074(7) 0.048(6) 0.048(6) -0.001(5) 0.019(5) -0.014(5)
C67 0.083(8) 0.094(10) 0.061(8) 0.005(7) 0.000(6) -0.022(8)
C68 0.20(2) 0.25(2) 0.086(14) 0.086(16) -0.023(14) -0.06(2)
C69 0.18(2) 0.183(18) 0.136(18) -0.096(15) -0.004(17) -0.028(19)
C70 0.078(10) 0.28(3) 0.137(18) -0.065(19) 0.007(11) -0.035(16)
C71 0.075(7) 0.025(5) 0.069(7) 0.015(4) 0.031(6) 0.013(5)
C72 0.081(8) 0.051(7) 0.090(9) 0.037(6) 0.026(7) 0.018(6)
C73 0.18(2) 0.148(19) 0.161(18) 0.115(16) 0.093(16) 0.078(15)
C74 0.101(12) 0.149(19) 0.18(2) 0.074(14) -0.044(13) -0.001(12)
C75 0.19(2) 0.051(9) 0.174(17) 0.038(9) 0.091(15) 0.064(11)
C76 0.062(5) 0.013(4) 0.059(5) 0.004(4) 0.029(5) 0.001(4)
C77 0.053(5) 0.022(5) 0.076(6) 0.002(4) 0.032(5) 0.003(4)
C78 0.064(7) 0.079(9) 0.066(7) 0.002(6) 0.021(5) -0.014(7)
C79 0.069(8) 0.124(13) 0.080(9) 0.009(9) 0.021(6) -0.005(9)
C80 0.055(7) 0.081(10) 0.123(10) 0.004(9) 0.014(7) -0.001(7)
N1 0.138(10) 0.058(7) 0.102(10) -0.009(6) 0.031(8) 0.029(7)
C81 0.061(6) 0.055(7) 0.129(10) 0.005(8) 0.041(7) -0.001(6)
C82 0.059(6) 0.022(5) 0.116(9) -0.006(5) 0.046(6) -0.005(5)
C83 0.066(8) 0.079(10) 0.139(13) 0.009(11) 0.035(9) -0.001(8)
C90 0.108(9) 0.028(6) 0.139(12) -0.006(6) 0.084(8) 0.001(6)
C91 0.144(13) 0.070(12) 0.19(2) -0.038(12) 0.030(14) 0.014(11)
C92 0.129(14) 0.056(10) 0.19(2) -0.030(11) 0.075(13) -0.014(10)
C93 0.109(8) 0.021(5) 0.116(10) 0.019(5) 0.074(7) 0.016(6)
C94 0.141(12) 0.072(10) 0.106(12) -0.016(9) 0.014(11) 0.040(10)
C95 0.124(11) 0.079(11) 0.142(16) 0.004(11) 0.077(11) 0.006(10)

loop_
_atom_type_symbol
_atom_type_description
_atom_type_scat_dispersion_real
_atom_type_scat_dispersion_imag
_atom_type_scat_source
C C 0.0181 0.0091 'International Tables Vol C Tables 4.2.6.8 and 6.1.1.4'
H H 0 0 'International Tables Vol C Tables 4.2.6.8 and 6.1.1.4'
N N 0.0311 0.018 'International Tables Vol C Tables 4.2.6.8 and 6.1.1.4'
O O 0.0492 0.0322 'International Tables Vol C Tables 4.2.6.8 and 6.1.1.4'
F F 0.0727 0.0534 'International Tables Vol C Tables 4.2.6.8 and 6.1.1.4'
Cr Cr -0.1635 2.4439 'International Tables Vol C Tables 4.2.6.8 and 6.1.1.4'
Ni Ni -3.0029 0.5091 'International Tables Vol C Tables 4.2.6.8 and 6.1.1.4'

loop_
_geom_angle_atom_site_label_1
_geom_angle_atom_site_label_2
_geom_angle_atom_site_label_3
_geom_angle
F8 Cr1 O30 92.0(3)
F8 Cr1 O32 91.6(3)
O30 Cr1 O32 96.2(3)
F8 Cr1 F1 86.7(2)
O30 Cr1 F1 178.2(4)
O32 Cr1 F1 85.2(3)
F8 Cr1 O1 179.4(3)
O30 Cr1 O1 88.4(3)
O32 Cr1 O1 88.0(3)
F1 Cr1 O1 92.8(3)
F8 Cr1 O3 90.9(3)
O30 Cr1 O3 89.6(3)
O32 Cr1 O3 173.6(3)
F1 Cr1 O3 89.1(3)
O1 Cr1 O3 89.4(3)
F1 Cr2 O2 93.3(3)
F1 Cr2 F2 86.5(2)
O2 Cr2 F2 178.3(3)
F1 Cr2 O4 93.0(3)
O2 Cr2 O4 92.0(3)
F2 Cr2 O4 89.7(3)
F1 Cr2 O7 178.6(3)
O2 Cr2 O7 87.7(3)
F2 Cr2 O7 92.4(3)
O4 Cr2 O7 87.9(3)
F1 Cr2 O5 89.9(3)
O2 Cr2 O5 88.3(3)
F2 Cr2 O5 90.0(3)
O4 Cr2 O5 177.1(3)
O7 Cr2 O5 89.3(3)
F2 Cr3 O9 177.5(3)
F2 Cr3 F3 88.8(2)
O9 Cr3 F3 93.7(3)
F2 Cr3 O11 89.4(3)
O9 Cr3 O11 90.5(4)
F3 Cr3 O11 89.9(3)
F2 Cr3 O8 90.9(3)
O9 Cr3 O8 86.6(4)
F3 Cr3 O8 177.8(4)
O11 Cr3 O8 87.9(4)
F2 Cr3 O6 92.1(3)
O9 Cr3 O6 88.0(4)
F3 Cr3 O6 89.6(4)
O11 Cr3 O6 178.4(4)
O8 Cr3 O6 92.6(5)
F3 Cr4 O12 91.3(3)
F3 Cr4 O13 89.6(4)
O12 Cr4 O13 179.0(4)
F3 Cr4 F4 91.3(2)
O12 Cr4 F4 90.3(3)
O13 Cr4 F4 89.9(3)
F3 Cr4 O15 176.9(3)
O12 Cr4 O15 88.4(4)
O13 Cr4 O15 90.6(5)
F4 Cr4 O15 91.8(3)
F3 Cr4 O10 90.1(3)
O12 Cr4 O10 92.9(5)
O13 Cr4 O10 86.8(4)
F4 Cr4 O10 176.4(3)
O15 Cr4 O10 86.9(4)
F4 Cr5 F5 89.7(2)
F4 Cr5 O19 90.4(3)
F5 Cr5 O19 91.8(3)
F4 Cr5 O17 178.1(3)
F5 Cr5 O17 92.1(3)
O19 Cr5 O17 89.6(4)
F4 Cr5 O16 91.2(3)
F5 Cr5 O16 178.7(3)
O19 Cr5 O16 87.3(4)
O17 Cr5 O16 86.9(4)
F4 Cr5 O14 91.4(3)
F5 Cr5 O14 90.2(3)
O19 Cr5 O14 177.4(4)
O17 Cr5 O14 88.6(4)
O16 Cr5 O14 90.8(4)
F6 Cr6 F5 89.0(2)
F6 Cr6 O18 178.6(3)
F5 Cr6 O18 92.0(3)
F6 Cr6 O21 92.2(3)
F5 Cr6 O21 89.5(3)
O18 Cr6 O21 86.8(4)
F6 Cr6 O23 90.9(3)
F5 Cr6 O23 179.6(5)
O18 Cr6 O23 88.1(4)
O21 Cr6 O23 90.9(5)
F6 Cr6 O20 89.9(4)
F5 Cr6 O20 91.1(3)
O18 Cr6 O20 91.0(5)
O21 Cr6 O20 177.8(4)
O23 Cr6 O20 88.5(5)
F7 Cr7 F6 88.0(2)
F7 Cr7 O25 93.3(3)
F6 Cr7 O25 176.5(4)
F7 Cr7 O27 92.7(3)
F6 Cr7 O27 89.9(3)
O25 Cr7 O27 93.4(4)
F7 Cr7 O24 179.7(3)
F6 Cr7 O24 91.7(3)
O25 Cr7 O24 87.0(3)
O27 Cr7 O24 87.4(4)
F7 Cr7 O22 89.7(3)
F6 Cr7 O22 88.3(3)
O25 Cr7 O22 88.4(4)
O27 Cr7 O22 177.0(3)
O24 Cr7 O22 90.2(4)
F8 Cr8 O29 93.2(3)
F8 Cr8 O31 88.8(3)
O29 Cr8 O31 96.3(4)
F8 Cr8 O26 177.3(4)
O29 Cr8 O26 88.5(3)
O31 Cr8 O26 88.9(4)
F8 Cr8 F7 86.6(2)
O29 Cr8 F7 178.3(4)
O31 Cr8 F7 85.4(3)
O26 Cr8 F7 91.7(3)
F8 Cr8 O28 89.4(3)
O29 Cr8 O28 88.6(4)
O31 Cr8 O28 174.8(3)
O26 Cr8 O28 92.7(4)
F7 Cr8 O28 89.6(3)
Cr2 F1 Cr1 121.7(3)
Cr3 F2 Cr2 123.5(3)
Cr4 F3 Cr3 123.0(3)
Cr5 F4 Cr4 123.9(3)
Cr6 F5 Cr5 123.6(3)
Cr6 F6 Cr7 124.3(3)
Cr7 F7 Cr8 122.3(3)
Cr1 F8 Cr8 121.2(3)
C1 O1 Cr1 133.6(6)
C1 O2 Cr2 129.3(7)
C6 O3 Cr1 127.9(7)
C6 O4 Cr2 135.7(7)
C11 O5 Cr2 131.6(8)
C11 O6 Cr3 136.0(7)
C16 O7 Cr2 135.8(7)
C16 O8 Cr3 131.5(7)
C21 O9 Cr3 136.3(8)
C21 O10 Cr4 134.6(8)
C26 O11 Cr3 133.8(8)
C26 O12 Cr4 136.3(7)
C31 O13 Cr4 132.4(9)
C31 O14 Cr5 135.6(7)
C36 O15 Cr4 136.6(8)
C36 O16 Cr5 133.3(8)
C41 O17 Cr5 134.7(7)
C41 O18 Cr6 135.6(8)
C46 O19 Cr5 137.4(8)
C46 O20 Cr6 133.8(9)
C51 O21 Cr6 133.7(8)
C51 O22 Cr7 129.4(8)
C56 O23 Cr6 129.2(8)
C56 O24 Cr7 137.1(8)
C61 O25 Cr7 133.7(8)
C61 O26 Cr8 135.0(7)
C66 O27 Cr7 135.5(7)
C66 O28 Cr8 133.2(9)
C71 O29 Cr8 133.2(7)
C71 O30 Cr1 132.4(8)
C76 O31 Cr8 130.9(7)
C76 O32 Cr1 130.6(6)
O1 C1 O2 125.4(9)
O1 C1 C2 116.6(8)
O2 C1 C2 118.0(9)
C3 C2 C4 111.2(9)
C3 C2 C5 109.4(9)
C4 C2 C5 109.2(10)
C3 C2 C1 111.3(8)
C4 C2 C1 107.7(9)
C5 C2 C1 107.8(9)
O4 C6 O3 126.0(10)
O4 C6 C7 118.6(10)
O3 C6 C7 115.3(10)
C9 C7 C10 113.8(16)
C9 C7 C8 104.4(14)
C10 C7 C8 108.4(14)
C9 C7 C6 109.6(12)
C10 C7 C6 110.6(12)
C8 C7 C6 109.8(12)
O5 C11 O6 126.0(11)
O5 C11 C12 117.0(10)
O6 C11 C12 116.9(9)
C14 C12 C13 109.8(15)
C14 C12 C15 110.3(15)
C13 C12 C15 109.2(13)
C14 C12 C11 109.2(12)
C13 C12 C11 109.2(12)
C15 C12 C11 109.1(11)
O7 C16 O8 124.7(10)
O7 C16 C17 118.0(9)
O8 C16 C17 117.3(9)
C19 C17 C18 114.1(14)
C19 C17 C20 105.8(15)
C18 C17 C20 108.2(15)
C19 C17 C16 111.5(11)
C18 C17 C16 110.8(11)
C20 C17 C16 105.9(13)
O10 C21 O9 123.3(10)
O10 C21 C22 118.1(11)
O9 C21 C22 118.6(11)
C24 C22 C25 112.9(16)
C24 C22 C23 108.6(15)
C25 C22 C23 106.4(16)
C24 C22 C21 112.7(12)
C25 C22 C21 108.6(14)
C23 C22 C21 107.3(12)
O11 C26 O12 124.1(10)
O11 C26 C27 121.7(11)
O12 C26 C27 114.2(11)
C28 C27 C30 110.8(16)
C28 C27 C29 108.6(15)
C30 C27 C29 108.1(15)
C28 C27 C26 109.6(14)
C30 C27 C26 107.5(12)
C29 C27 C26 112.3(12)
O14 C31 O13 125.1(11)
O14 C31 C32 119.7(10)
O13 C31 C32 115.3(10)
C33 C32 C35 110.6(14)
C33 C32 C34 107.9(13)
C35 C32 C34 107.8(14)
C33 C32 C31 111.4(11)
C35 C32 C31 107.4(10)
C34 C32 C31 111.8(11)
O16 C36 O15 124.4(10)
O16 C36 C37 119.5(11)
O15 C36 C37 115.7(11)
C40 C37 C39 110.8(14)
C40 C37 C38 109.0(15)
C39 C37 C38 110.0(15)
C40 C37 C36 110.1(12)
C39 C37 C36 110.4(10)
C38 C37 C36 106.4(13)
O18 C41 O17 125.3(11)
O18 C41 C42 116.8(11)
O17 C41 C42 117.9(10)
C43 C42 C44 109.4(15)
C43 C42 C45 108.4(15)
C44 C42 C45 108.1(15)
C43 C42 C41 109.2(13)
C44 C42 C41 111.2(11)
C45 C42 C41 110.4(11)
O19 C46 O20 123.1(11)
O19 C46 C47 118.4(12)
O20 C46 C47 118.4(12)
C50 C47 C49 111.6(16)
C50 C47 C48 113.0(16)
C49 C47 C48 105.9(16)
C50 C47 C46 104.6(14)
C49 C47 C46 110.8(14)
C48 C47 C46 111.0(13)
O22 C51 O21 127.9(13)
O22 C51 C52 117.7(12)
O21 C51 C52 114.3(11)
C55 C52 C53 113.1(17)
C55 C52 C54 108.1(16)
C53 C52 C54 106.7(15)
C55 C52 C51 108.0(14)
C53 C52 C51 111.8(12)
C54 C52 C51 108.9(15)
O24 C56 O23 124.8(12)
O24 C56 C57 119.9(10)
O23 C56 C57 115.1(10)
C58 C57 C60 111.6(15)
C58 C57 C56 109.8(13)
C60 C57 C56 110.3(11)
C58 C57 C59 108.4(14)
C60 C57 C59 108.2(14)
C56 C57 C59 108.3(14)
O26 C61 O25 125.9(10)
O26 C61 C62 118.7(9)
O25 C61 C62 115.1(10)
C63 C62 C65 112.6(14)
C63 C62 C64 109.2(14)
C65 C62 C64 109.1(14)
C63 C62 C61 107.6(12)
C65 C62 C61 112.8(10)
C64 C62 C61 105.2(11)
O28 C66 O27 125.4(11)
O28 C66 C67 119.9(13)
O27 C66 C67 114.5(11)
C70 C67 C69 110.4(15)
C70 C67 C68 113.5(16)
C69 C67 C68 106.1(15)
C70 C67 C66 109.2(13)
C69 C67 C66 112.8(13)
C68 C67 C66 104.7(12)
O29 C71 O30 125.4(10)
O29 C71 C72 119.3(10)
O30 C71 C72 115.1(11)
C73 C72 C74 111.5(14)
C73 C72 C75 110.1(13)
C74 C72 C75 106.8(14)
C73 C72 C71 108.8(11)
C74 C72 C71 107.7(11)
C75 C72 C71 111.9(11)
O32 C76 O31 126.8(10)
O32 C76 C77 117.0(10)
O31 C76 C77 116.2(10)
C78 C77 C82 118.3(12)
C78 C77 C76 122.0(10)
C82 C77 C76 119.5(11)
C79 C78 C77 120.4(14)
C78 C79 C80 118.5(16)
C81 C80 C79 119.7(15)
C90 N1 C93 125.5(12)
C82 C81 C80 121.0(14)
C82 C81 C83 117.5(17)
C80 C81 C83 121.4(16)
C81 C82 C77 121.9(14)
O34 C83 O33 129.6(19)
O34 C83 C81 118.3(17)
O33 C83 C81 111(2)
N1 C90 C91 123.4(13)
C92 C91 C90 124.8(18)
C94 C93 N1 121.1(12)
C93 C94 C95 119.2(15)
O101 C102 C103 122.0(19)
O101 C102 C101 119.6(18)
C103 C102 C101 118.3(17)

loop_
_geom_bond_atom_site_label_1
_geom_bond_atom_site_label_2
_geom_bond_distance
Cr1 F8 1.944(6)
Cr1 O30 1.949(8)
Cr1 O32 1.978(7)
Cr1 F1 1.977(5)
Cr1 O1 1.992(7)
Cr1 O3 1.993(8)
Cr2 F1 1.886(5)
Cr2 O2 1.938(7)
Cr2 F2 1.939(5)
Cr2 O4 1.950(7)
Cr2 O7 1.968(7)
Cr2 O5 1.988(8)
Cr3 F2 1.897(6)
Cr3 O9 1.923(8)
Cr3 F3 1.924(6)
Cr3 O11 1.946(9)
Cr3 O8 1.943(9)
Cr3 O6 1.948(9)
Cr4 F3 1.903(5)
Cr4 O12 1.914(8)
Cr4 O13 1.924(9)
Cr4 F4 1.931(6)
Cr4 O15 1.926(8)
Cr4 O10 1.952(9)
Cr5 F4 1.912(6)
Cr5 F5 1.921(5)
Cr5 O19 1.938(8)
Cr5 O17 1.938(8)
Cr5 O16 1.954(8)
Cr5 O14 1.962(8)
Cr6 F6 1.901(6)
Cr6 F5 1.920(6)
Cr6 O18 1.957(9)
Cr6 O21 1.955(9)
Cr6 O23 1.958(9)
Cr6 O20 1.969(10)
Cr7 F7 1.879(6)
Cr7 F6 1.926(6)
Cr7 O25 1.925(7)
Cr7 O27 1.953(9)
Cr7 O24 1.964(8)
Cr7 O22 1.988(9)
Cr8 F8 1.948(6)
Cr8 O29 1.977(8)
Cr8 O31 1.984(8)
Cr8 O26 1.987(8)
Cr8 F7 1.997(6)
Cr8 O28 1.998(9)
O1 C1 1.233(12)
O2 C1 1.269(11)
O3 C6 1.265(13)
O4 C6 1.245(13)
O5 C11 1.215(12)
O6 C11 1.243(14)
O7 C16 1.229(12)
O8 C16 1.258(12)
O9 C21 1.221(14)
O10 C21 1.223(14)
O11 C26 1.216(14)
O12 C26 1.276(14)
O13 C31 1.256(13)
O14 C31 1.226(13)
O15 C36 1.248(15)
O16 C36 1.226(14)
O17 C41 1.243(14)
O18 C41 1.222(14)
O19 C46 1.236(14)
O20 C46 1.263(15)
O21 C51 1.236(14)
O22 C51 1.215(14)
O23 C56 1.266(14)
O24 C56 1.220(13)
O25 C61 1.257(12)
O26 C61 1.222(13)
O27 C66 1.257(15)
O28 C66 1.236(15)
O29 C71 1.245(14)
O30 C71 1.254(14)
O31 C76 1.245(12)
O32 C76 1.242(12)
O33 C83 1.27(2)
O34 C83 1.21(2)
C1 C2 1.507(14)
C2 C3 1.474(11)
C2 C4 1.482(12)
C2 C5 1.499(12)
C6 C7 1.530(16)
C7 C9 1.478(12)
C7 C10 1.472(12)
C7 C8 1.494(12)
C11 C12 1.551(17)
C12 C14 1.478(12)
C12 C13 1.491(12)
C12 C15 1.493(12)
C16 C17 1.506(15)
C17 C19 1.464(12)
C17 C18 1.470(12)
C17 C20 1.501(13)
C21 C22 1.497(15)
C22 C24 1.459(12)
C22 C25 1.473(13)
C22 C23 1.497(13)
C26 C27 1.525(17)
C27 C28 1.474(13)
C27 C30 1.482(12)
C27 C29 1.495(13)
C31 C32 1.528(16)
C32 C33 1.476(12)
C32 C35 1.484(12)
C32 C34 1.488(12)
C36 C37 1.505(14)
C37 C40 1.457(12)
C37 C39 1.468(12)
C37 C38 1.481(13)
C41 C42 1.506(15)
C42 C43 1.469(12)
C42 C44 1.477(12)
C42 C45 1.489(12)
C46 C47 1.501(19)
C47 C50 1.461(12)
C47 C49 1.479(13)
C47 C48 1.481(13)
C51 C52 1.552(19)
C52 C55 1.472(13)
C52 C53 1.471(13)
C52 C54 1.491(13)
C56 C57 1.492(18)
C57 C58 1.473(13)
C57 C60 1.479(12)
C57 C59 1.498(13)
C61 C62 1.528(16)
C62 C63 1.477(12)
C62 C65 1.477(12)
C62 C64 1.487(12)
C66 C67 1.511(17)
C67 C70 1.470(12)
C67 C69 1.483(13)
C67 C68 1.489(12)
C71 C72 1.530(15)
C72 C73 1.484(12)
C72 C74 1.486(12)
C72 C75 1.492(12)
C76 C77 1.489(15)
C77 C78 1.381(17)
C77 C82 1.393(15)
C78 C79 1.376(19)
C79 C80 1.43(2)
C80 C81 1.34(2)
N1 C90 1.355(19)
N1 C93 1.46(2)
C81 C82 1.33(2)
C81 C83 1.53(2)
C90 C91 1.47(3)
C91 C92 1.38(3)
C93 C94 1.38(2)
C94 C95 1.51(3)
O101 C102 1.220(17)
C102 C103 1.456(17)
C102 C101 1.467(17)

loop_
_geom_hbond_atom_site_label_D
_geom_hbond_atom_site_label_H
_geom_hbond_atom_site_label_A
_geom_hbond_distance_DH
_geom_hbond_distance_HA
_geom_hbond_distance_DA
_geom_hbond_angle_DHA
_geom_hbond_site_symmetry_A
C93 H93B F3 0.97 2.42 3.275(13) 146.7 .
C93 H93A F5 0.97 2.53 3.284(14) 134.9 .
C90 H90B F4 0.97 2.51 3.256(15) 134 .
C90 H90A F6 0.97 2.51 3.379(15) 149.2 .
N1 H1B F2 0.9 2.41 3.231(18) 152.1 .
N1 H1B F1 0.9 2.18 2.914(15) 138.4 .
N1 H1A F8 0.9 2.04 2.803(14) 142 .
N1 H1A F7 0.9 2.32 3.075(18) 141.5 .
O33 H33 O34 0.82 1.91 2.717(19) 170.1 2_556
